data_9012511
loop_
_publ_author_name
'Gleizes, A.'
'Maury, F.'
'Galy, J.'

_publ_section_title
;
 Crystal structure and magnetism of solum bis(oxalato)cuprate(II) dihydrate,
 Na2Cu(C2O4)2*2H2O. A deductive proposal for the structure of copper oxalate,
 CuC2O4*xH2O (0 < x < 1)
;
_journal_name_full 'Inorganic Chemistry'
_journal_page_first 2074
_journal_page_last 2078
_journal_paper_doi 10.1021/ic50209a048
_journal_volume 19
_journal_year 1980
_chemical_compound_source Synthetic
_chemical_formula_sum 'C4 H4 Cu Na2 O10'
_chemical_name_mineral Wheatleyite
_space_group_IT_number 2
_symmetry_space_group_name_Hall '-P 1'
_symmetry_space_group_name_H-M 'P -1'
_cell_angle_alpha 81.90
_cell_angle_beta 103.77
_cell_angle_gamma 108.09
_cell_length_a 7.536
_cell_length_b 9.473
_cell_length_c 3.576
_cell_formula_units_Z 1
_cell_volume 235.071
_database_code_amcsd 0012692
_exptl_crystal_density_diffrn 2.272
_cod_original_formula_sum 'Na2 Cu C4 O10 H4'
_cod_database_code 9012511

loop_
_space_group_symop_operation_xyz
x,y,z
-x,-y,-z

loop_
_atom_site_aniso_label
_atom_site_aniso_U_11
_atom_site_aniso_U_22
_atom_site_aniso_U_33
_atom_site_aniso_U_12
_atom_site_aniso_U_13
_atom_site_aniso_U_23
Na 0.03330 0.02746 0.03204 0.00631 0.00873 -0.00619
Cu 0.01404 0.01062 0.02432 0.00083 0.00646 -0.00682
C1 0.01531 0.01389 0.01608 0.00290 0.00278 -0.00290
C2 0.01556 0.01291 0.01824 0.00443 0.00189 -0.00328
O1 0.01633 0.01467 0.02925 0.00137 0.00785 -0.00772
O2 0.01658 0.01455 0.03052 0.00163 0.00861 -0.00747
O3 0.01887 0.01455 0.03116 -0.00201 0.00594 -0.00734
O4 0.02342 0.01810 0.03444 0.00657 0.00570 -0.01165
O5 0.02001 0.03065 0.03723 0.00887 0.00709 0.00063

loop_
_atom_site_label
_atom_site_fract_x
_atom_site_fract_y
_atom_site_fract_z
_atom_site_U_iso_or_equiv
Na 0.29790 0.57239 0.60730 ?
Cu 0.00000 0.00000 0.00000 ?
C1 0.22000 0.27560 0.17940 ?
C2 0.02790 0.25440 0.29390 ?
O1 0.23270 0.16230 0.04240 ?
O2 -0.09140 0.12440 0.24590 ?
O3 0.34360 0.39520 0.21980 ?
O4 0.00160 0.35640 0.42650 ?
O5 0.39450 0.75250 0.10730 ?
H1 0.52790 0.81170 0.08950 0.02533
H2 0.32820 0.83040 -0.00060 0.02533

loop_
_cod_related_entry_id
_cod_related_entry_database
_cod_related_entry_code
1 AMCSD 0012692
